data_7157873
loop_
_publ_author_name
'de Souza, Juliana M.'
'Abdiaj, Irini'
'Chen, Jiaqi'
'Hanson, Kenneth'
'de Oliveira, Kleber T.'
'McQuade, D. Tyler'

_publ_section_title
;
 Synthesis of multi-substituted pyridines from ylidenemalononitriles and
 their emission properties.
;
_journal_issue 9
_journal_name_full 'Organic &amp; biomolecular chemistry'
_journal_page_first 1991
_journal_page_last 1999
_journal_paper_doi 10.1039/d0ob02591g
_journal_volume 19
_journal_year 2021
_chemical_formula_moiety 'C22 H20 N4 O3 S'
_chemical_formula_sum 'C22 H20 N4 O3 S'
_chemical_formula_weight 420.48
_chemical_name_systematic 5-((4-methoxyphenyl)thio)-4-(4-nitrophenyl)-2-(propylamino)nicotinonitrile
_chemical_properties_physical estable
_space_group_crystal_system monoclinic
_space_group_IT_number 14
_space_group_name_Hall '-P 2ybc'
_space_group_name_H-M_alt 'P 1 21/c 1'
_atom_sites_solution_hydrogens geom
_atom_sites_solution_primary dual
_audit_creation_date 2019-09-09
_audit_creation_method
;
Olex2 1.3-ac4
(compiled 2019.04.23 svn.r3594 for Rigaku Oxford Diffraction, GUI svn.r5739)
;
_audit_update_record
;
2020-04-28 deposited with the CCDC.	2021-02-08 downloaded from the CCDC.
;
_cell_angle_alpha 90
_cell_angle_beta 92.3040(10)
_cell_angle_gamma 90
_cell_formula_units_Z 4
_cell_length_a 14.1835(2)
_cell_length_b 24.2903(4)
_cell_length_c 6.05870(10)
_cell_measurement_reflns_used 5623
_cell_measurement_temperature 100.00(10)
_cell_measurement_theta_max 70.5800
_cell_measurement_theta_min 1.7820
_cell_volume 2085.66(6)
_computing_cell_refinement 'CrysAlisPro 1.171.40.53 (Rigaku OD, 2019)'
_computing_data_collection 'CrysAlisPro 1.171.40.53 (Rigaku OD, 2019)'
_computing_data_reduction 'CrysAlisPro 1.171.40.53 (Rigaku OD, 2019)'
_computing_molecular_graphics 'Olex2 (Dolomanov et al., 2009)'
_computing_publication_material 'Olex2 (Dolomanov et al., 2009)'
_computing_structure_refinement 'ShelXL (Sheldrick, 2015)'
_computing_structure_solution 'ShelXT (Sheldrick, 2015)'
_diffrn_ambient_environment N~2~
_diffrn_ambient_temperature 100.00(10)
_diffrn_detector 'CCD plate'
_diffrn_detector_area_resol_mean 13.3333
_diffrn_measured_fraction_theta_full 0.992
_diffrn_measured_fraction_theta_max 0.970
_diffrn_measurement_details
;
List of Runs (angles in degrees, time in seconds):

  # Type    Start    End  Width  t~exp~   \w     \q     \k     \f   Frames
#--------------------------------------------------------------------------
  1  \w   -139.00   8.00   0.50    0.50    --  -50.50  40.00  30.00  294
  2  \w   -139.00   8.00   0.50    0.50    --  -50.50  40.00  90.00  294
  3  \w   -175.00 -85.00   0.50    0.50    --  -90.00  30.00  90.00  180
  4  \w   -175.00 -53.00   0.50    0.50    --  -90.00  60.00 116.67  244
  5  \w    -73.00 -45.00   0.50    0.50    --  -90.00  20.00  30.00   56
  6  \w   -100.00 -74.00   0.50    0.50    --  -90.00  58.00  48.64   52
  7  \w   -179.00-113.00   0.50    0.50    --  -90.00  58.00  48.64  132
  8  \w   -171.00 -94.00   0.50    0.50    --  -90.00  20.00  30.00  154
  9  \w   -142.00-116.00   0.50    0.50    --  -90.00  60.00  90.31   52
 10  \w   -128.00 -31.00   0.50    0.50    --  -90.00  20.00-180.00  194
 11  \w   -176.00-151.00   0.50    0.50    --  -90.00  60.00  90.31   50
;
_diffrn_measurement_device 'four-circle diffractometer'
_diffrn_measurement_device_type 'XtaLAB AFC11 (RINC): quarter-chi single'
_diffrn_measurement_method '\w scans'
_diffrn_orient_matrix_type 'CrysAlisPro convention (1999,Acta A55,543-557)'
_diffrn_orient_matrix_UB_11 0.0239590000
_diffrn_orient_matrix_UB_12 0.0608241000
_diffrn_orient_matrix_UB_13 0.0478120000
_diffrn_orient_matrix_UB_21 -0.1044796000
_diffrn_orient_matrix_UB_22 0.0155150000
_diffrn_orient_matrix_UB_23 -0.0426592000
_diffrn_orient_matrix_UB_31 -0.0182015000
_diffrn_orient_matrix_UB_32 -0.0091298000
_diffrn_orient_matrix_UB_33 0.2461936000
_diffrn_radiation_monochromator mirror
_diffrn_radiation_probe x-ray
_diffrn_radiation_type 'Cu K\a'
_diffrn_radiation_wavelength 1.54184
_diffrn_reflns_av_R_equivalents 0.0407
_diffrn_reflns_av_unetI/netI 0.0354
_diffrn_reflns_Laue_measured_fraction_full 0.992
_diffrn_reflns_Laue_measured_fraction_max 0.970
_diffrn_reflns_limit_h_max 15
_diffrn_reflns_limit_h_min -17
_diffrn_reflns_limit_k_max 28
_diffrn_reflns_limit_k_min -29
_diffrn_reflns_limit_l_max 7
_diffrn_reflns_limit_l_min -5
_diffrn_reflns_number 13201
_diffrn_reflns_point_group_measured_fraction_full 0.992
_diffrn_reflns_point_group_measured_fraction_max 0.970
_diffrn_reflns_theta_full 67.684
_diffrn_reflns_theta_max 70.825
_diffrn_reflns_theta_min 3.118
_diffrn_source 'Rotating-anode X-ray tube'
_diffrn_source_type 'Rigaku (Cu) X-ray Source'
_exptl_absorpt_coefficient_mu 1.643
_exptl_absorpt_correction_T_max 1.00000
_exptl_absorpt_correction_T_min 0.52800
_exptl_absorpt_correction_type multi-scan
_exptl_absorpt_process_details
;
CrysAlisPro 1.171.40.53 (Rigaku Oxford Diffraction, 2019)
Empirical absorption correction using spherical harmonics,
 implemented in SCALE3 ABSPACK scaling algorithm.
;
_exptl_crystal_colour 'clear light yellow'
_exptl_crystal_colour_lustre clear
_exptl_crystal_colour_modifier light
_exptl_crystal_colour_primary yellow
_exptl_crystal_density_diffrn 1.339
_exptl_crystal_description needle
_exptl_crystal_F_000 880
_exptl_crystal_preparation Re-crystalliaztion
_exptl_crystal_recrystallization_method 'Re-crystallisation from solvent: Chloroform/Hexane (1:20)'
_exptl_crystal_size_max 0.734
_exptl_crystal_size_mid 0.121
_exptl_crystal_size_min 0.106
_refine_diff_density_max 0.320
_refine_diff_density_min -0.391
_refine_diff_density_rms 0.050
_refine_ls_extinction_coef 0.0015(3)
_refine_ls_extinction_expression Fc^*^=kFc[1+0.001xFc^2^\l^3^/sin(2\q)]^-1/4^
_refine_ls_extinction_method 'SHELXL-2016/6 (Sheldrick 2016)'
_refine_ls_goodness_of_fit_ref 1.075
_refine_ls_hydrogen_treatment constr
_refine_ls_matrix_type full
_refine_ls_number_parameters 274
_refine_ls_number_reflns 3903
_refine_ls_number_restraints 0
_refine_ls_restrained_S_all 1.075
_refine_ls_R_factor_all 0.0405
_refine_ls_R_factor_gt 0.0380
_refine_ls_shift/su_max 0.001
_refine_ls_shift/su_mean 0.000
_refine_ls_structure_factor_coef Fsqd
_refine_ls_weighting_details 'w=1/[\s^2^(Fo^2^)+(0.0627P)^2^+0.4760P] where P=(Fo^2^+2Fc^2^)/3'
_refine_ls_weighting_scheme calc
_refine_ls_wR_factor_gt 0.1059
_refine_ls_wR_factor_ref 0.1077
_reflns_Friedel_coverage 0.000
_reflns_number_gt 3558
_reflns_number_total 3903
_reflns_threshold_expression 'I > 2\s(I)'
_cod_data_source_file d0ob02591g2.cif
_cod_data_source_block juliana_no2phsphome_090919
_cod_depositor_comments 'Adding full bibliography for 7157868--7157873.cif.'
_cod_database_code 7157873
_shelx_shelxl_version_number 2016/6
_chemical_oxdiff_formula C22H20N4O3S
_shelx_space_group_comment
;
The symmetry employed for this shelxl refinement is uniquely defined
by the following loop, which should always be used as a source of
symmetry information in preference to the above space-group names.
They are only intended as comments.
;
_diffrn_oxdiff_digest_frames
;
014cb06e4044d5f02b1acac148db54e12100042f763
;
_reflns_odcompleteness_completeness 99.35
_reflns_odcompleteness_iscentric 1
_reflns_odcompleteness_theta 66.97
_olex2_refinement_description
;
1. Fixed Uiso
 At 1.2 times of:
  All C(H) groups, All C(H,H) groups, All N(H) groups
 At 1.5 times of:
  All C(H,H,H) groups
2.a Secondary CH2 refined with riding coordinates:
 C26(H26A,H26B), C27(H27A,H27B)
2.b Aromatic/amide H refined with riding coordinates:
 N25(H25), C5(H5), C22(H22), C8(H8), C12(H12), C18(H18), C21(H21), C11(H11),
 C9(H9), C19(H19)
2.c Idealised Me refined as rotating group:
 C28(H28A,H28B,H28C), C24(H24A,H24B,H24C)
;
_olex2_exptl_crystal_mounting_method 'MiTeGen Microloop'
_olex2_submission_original_sample_id NO2PhSPhOMe
_olex2_submission_special_instructions 'No special instructions were received'
_oxdiff_exptl_absorpt_empirical_details
;
Empirical correction (ABSPACK) includes:
- Absorption correction using spherical harmonics
- Frame scaling
;
_oxdiff_exptl_absorpt_empirical_full_max 4.212
_oxdiff_exptl_absorpt_empirical_full_min 0.191

loop_
_space_group_symop_operation_xyz
'x, y, z'
'-x, y+1/2, -z+1/2'
'-x, -y, -z'
'x, -y-1/2, z-1/2'

loop_
_atom_site_label
_atom_site_type_symbol
_atom_site_fract_x
_atom_site_fract_y
_atom_site_fract_z
_atom_site_U_iso_or_equiv
_atom_site_adp_type
_atom_site_occupancy
_atom_site_site_symmetry_order
_atom_site_calc_flag
_atom_site_refinement_flags_posn
_atom_site_refinement_flags_adp
_atom_site_refinement_flags_occupancy
_atom_site_disorder_assembly
_atom_site_disorder_group
S16 S 0.71569(2) 0.32421(2) 0.21710(5) 0.02244(14) Uani 1 1 d . . . . .
O23 O 1.09765(7) 0.33210(5) 0.65431(18) 0.0311(3) Uani 1 1 d . . . . .
O15 O 0.98106(8) 0.54911(5) 0.21097(19) 0.0365(3) Uani 1 1 d . . . . .
O14 O 0.87464(9) 0.57156(5) -0.03849(18) 0.0395(3) Uani 1 1 d . . . . .
N25 N 0.46458(8) 0.37964(5) 0.93519(18) 0.0218(3) Uani 1 1 d . . . . .
H25 H 0.457955 0.412963 0.979901 0.026 Uiso 1 1 calc R . . . .
N6 N 0.52559(9) 0.31736(5) 0.69326(19) 0.0207(3) Uani 1 1 d . . . . .
N30 N 0.55076(8) 0.51342(5) 0.78239(18) 0.0219(3) Uani 1 1 d . . . . .
N13 N 0.90057(9) 0.54722(5) 0.1310(2) 0.0270(3) Uani 1 1 d . . . . .
C2 C 0.57625(9) 0.41199(5) 0.6709(2) 0.0168(3) Uani 1 1 d . . . . .
C3 C 0.63984(9) 0.39907(5) 0.5090(2) 0.0171(3) Uani 1 1 d . . . . .
C7 C 0.70457(9) 0.44156(5) 0.4223(2) 0.0172(3) Uani 1 1 d . . . . .
C29 C 0.56331(9) 0.46840(6) 0.7327(2) 0.0173(3) Uani 1 1 d . . . . .
C1 C 0.52170(9) 0.36953(6) 0.7669(2) 0.0181(3) Uani 1 1 d . . . . .
C5 C 0.58319(10) 0.30649(6) 0.5288(2) 0.0210(3) Uani 1 1 d . . . . .
H5 H 0.583916 0.270649 0.474893 0.025 Uiso 1 1 calc R . . . .
C10 C 0.83056(10) 0.51267(6) 0.2391(2) 0.0218(3) Uani 1 1 d . . . . .
C22 C 0.84465(10) 0.30102(6) 0.5607(2) 0.0227(3) Uani 1 1 d . . . . .
H22 H 0.795234 0.283061 0.626895 0.027 Uiso 1 1 calc R . . . .
C17 C 0.82890(10) 0.32670(5) 0.3574(2) 0.0210(3) Uani 1 1 d . . . . .
C8 C 0.78738(10) 0.45578(6) 0.5385(2) 0.0236(3) Uani 1 1 d . . . . .
H8 H 0.799913 0.441324 0.678787 0.028 Uiso 1 1 calc R . . . .
C12 C 0.68435(11) 0.46508(6) 0.2161(2) 0.0250(3) Uani 1 1 d . . . . .
H12 H 0.628065 0.456483 0.139807 0.030 Uiso 1 1 calc R . . . .
C4 C 0.64199(10) 0.34466(6) 0.4325(2) 0.0195(3) Uani 1 1 d . . . . .
C18 C 0.90275(11) 0.35411(6) 0.2598(2) 0.0250(3) Uani 1 1 d . . . . .
H18 H 0.892521 0.371677 0.124606 0.030 Uiso 1 1 calc R . . . .
C21 C 0.93350(10) 0.30196(6) 0.6659(2) 0.0246(3) Uani 1 1 d . . . . .
H21 H 0.943685 0.284627 0.801680 0.029 Uiso 1 1 calc R . . . .
C11 C 0.74726(11) 0.50114(6) 0.1236(2) 0.0264(3) Uani 1 1 d . . . . .
H11 H 0.733590 0.517198 -0.013287 0.032 Uiso 1 1 calc R . . . .
C20 C 1.00708(11) 0.32902(6) 0.5666(2) 0.0243(3) Uani 1 1 d . . . . .
C26 C 0.41359(10) 0.33547(6) 1.0438(2) 0.0227(3) Uani 1 1 d . . . . .
H26A H 0.458319 0.308757 1.104674 0.027 Uiso 1 1 calc R . . . .
H26B H 0.372476 0.316840 0.936001 0.027 Uiso 1 1 calc R . . . .
C9 C 0.85179(10) 0.49151(6) 0.4468(2) 0.0252(3) Uani 1 1 d . . . . .
H9 H 0.907651 0.500886 0.523274 0.030 Uiso 1 1 calc R . . . .
C19 C 0.99132(11) 0.35522(6) 0.3641(2) 0.0275(3) Uani 1 1 d . . . . .
H19 H 1.040530 0.373542 0.298580 0.033 Uiso 1 1 calc R . . . .
C27 C 0.35526(11) 0.35834(6) 1.2274(2) 0.0275(3) Uani 1 1 d . . . . .
H27A H 0.307237 0.382837 1.164857 0.033 Uiso 1 1 calc R . . . .
H27B H 0.395612 0.379491 1.328833 0.033 Uiso 1 1 calc R . . . .
C28 C 0.30827(12) 0.31203(7) 1.3530(3) 0.0306(4) Uani 1 1 d . . . . .
H28A H 0.271546 0.289662 1.251102 0.046 Uiso 1 1 calc GR . . . .
H28B H 0.267863 0.327506 1.460174 0.046 Uiso 1 1 calc GR . . . .
H28C H 0.355840 0.289803 1.426584 0.046 Uiso 1 1 calc GR . . . .
C24 C 1.11859(11) 0.30201(7) 0.8525(3) 0.0329(4) Uani 1 1 d . . . . .
H24A H 1.105349 0.263694 0.827988 0.049 Uiso 1 1 calc GR . . . .
H24B H 1.080441 0.315583 0.968042 0.049 Uiso 1 1 calc GR . . . .
H24C H 1.184080 0.306525 0.894961 0.049 Uiso 1 1 calc GR . . . .

loop_
_atom_site_aniso_label
_atom_site_aniso_U_11
_atom_site_aniso_U_22
_atom_site_aniso_U_33
_atom_site_aniso_U_23
_atom_site_aniso_U_13
_atom_site_aniso_U_12
S16 0.0287(2) 0.0187(2) 0.0206(2) -0.00345(12) 0.00971(15) 0.00214(13)
O23 0.0259(6) 0.0368(7) 0.0314(6) 0.0023(5) 0.0103(4) -0.0030(5)
O15 0.0288(6) 0.0386(7) 0.0423(6) 0.0066(5) 0.0056(5) -0.0116(5)
O14 0.0448(7) 0.0420(7) 0.0321(6) 0.0169(5) 0.0053(5) -0.0147(6)
N25 0.0283(6) 0.0137(6) 0.0244(6) -0.0017(5) 0.0131(5) -0.0029(5)
N6 0.0258(6) 0.0146(6) 0.0222(6) -0.0007(4) 0.0074(5) -0.0014(5)
N30 0.0282(6) 0.0174(7) 0.0206(6) -0.0006(5) 0.0090(5) -0.0013(5)
N13 0.0298(7) 0.0252(7) 0.0265(6) 0.0030(5) 0.0085(5) -0.0062(6)
C2 0.0209(6) 0.0128(7) 0.0169(6) -0.0004(5) 0.0034(5) 0.0006(5)
C3 0.0199(7) 0.0160(7) 0.0155(6) 0.0014(5) 0.0023(5) 0.0015(5)
C7 0.0220(7) 0.0128(7) 0.0174(6) -0.0012(5) 0.0076(5) 0.0028(5)
C29 0.0203(7) 0.0172(7) 0.0148(6) 0.0013(5) 0.0062(5) -0.0019(5)
C1 0.0206(7) 0.0158(7) 0.0182(6) -0.0002(5) 0.0042(5) 0.0008(5)
C5 0.0271(7) 0.0140(7) 0.0222(6) -0.0017(5) 0.0057(5) 0.0016(6)
C10 0.0250(7) 0.0170(7) 0.0240(7) 0.0007(5) 0.0092(6) -0.0030(6)
C22 0.0257(7) 0.0162(7) 0.0271(7) 0.0010(5) 0.0140(6) -0.0013(6)
C17 0.0261(7) 0.0141(7) 0.0236(7) -0.0035(5) 0.0108(6) 0.0016(5)
C8 0.0296(8) 0.0233(8) 0.0181(6) 0.0039(5) 0.0032(6) -0.0028(6)
C12 0.0229(7) 0.0290(8) 0.0232(7) 0.0056(6) 0.0015(6) -0.0041(6)
C4 0.0245(7) 0.0159(7) 0.0186(6) -0.0012(5) 0.0054(5) 0.0020(6)
C18 0.0341(8) 0.0193(7) 0.0228(7) 0.0014(6) 0.0140(6) -0.0002(6)
C21 0.0299(8) 0.0211(8) 0.0235(7) 0.0021(6) 0.0113(6) 0.0009(6)
C11 0.0295(8) 0.0274(8) 0.0223(7) 0.0087(6) 0.0038(6) -0.0029(6)
C20 0.0255(7) 0.0217(8) 0.0267(7) -0.0041(6) 0.0119(6) -0.0005(6)
C26 0.0271(7) 0.0169(7) 0.0249(7) 0.0016(6) 0.0102(6) -0.0031(6)
C9 0.0263(7) 0.0256(8) 0.0236(7) 0.0010(6) 0.0011(6) -0.0058(6)
C19 0.0307(8) 0.0244(8) 0.0287(7) -0.0003(6) 0.0174(6) -0.0048(6)
C27 0.0332(8) 0.0204(8) 0.0299(7) 0.0041(6) 0.0155(6) 0.0007(6)
C28 0.0331(8) 0.0279(8) 0.0320(8) 0.0070(7) 0.0144(7) -0.0031(7)
C24 0.0299(8) 0.0364(9) 0.0328(8) 0.0007(7) 0.0069(6) 0.0026(7)

loop_
_atom_type_symbol
_atom_type_description
_atom_type_scat_dispersion_real
_atom_type_scat_dispersion_imag
_atom_type_scat_source
C C 0.0181 0.0091 'International Tables Vol C Tables 4.2.6.8 and 6.1.1.4'
H H 0.0000 0.0000 'International Tables Vol C Tables 4.2.6.8 and 6.1.1.4'
N N 0.0311 0.0180 'International Tables Vol C Tables 4.2.6.8 and 6.1.1.4'
O O 0.0492 0.0322 'International Tables Vol C Tables 4.2.6.8 and 6.1.1.4'
S S 0.3331 0.5567 'International Tables Vol C Tables 4.2.6.8 and 6.1.1.4'

loop_
_geom_angle_atom_site_label_1
_geom_angle_atom_site_label_2
_geom_angle_atom_site_label_3
_geom_angle
_geom_angle_site_symmetry_1
_geom_angle_site_symmetry_3
_geom_angle_publ_flag
C4 S16 C17 100.66(6) . . ?
C20 O23 C24 117.26(12) . . ?
C1 N25 H25 119.1 . . ?
C1 N25 C26 121.89(12) . . ?
C26 N25 H25 119.1 . . ?
C5 N6 C1 117.81(12) . . ?
O15 N13 O14 123.79(12) . . ?
O15 N13 C10 118.72(12) . . ?
O14 N13 C10 117.47(12) . . ?
C3 C2 C29 119.47(12) . . ?
C3 C2 C1 120.04(12) . . ?
C1 C2 C29 120.44(11) . . ?
C2 C3 C7 121.11(12) . . ?
C2 C3 C4 117.90(12) . . ?
C4 C3 C7 120.98(11) . . ?
C8 C7 C3 120.93(11) . . ?
C8 C7 C12 119.48(12) . . ?
C12 C7 C3 119.49(12) . . ?
N30 C29 C2 178.44(14) . . ?
N25 C1 C2 121.87(12) . . ?
N6 C1 N25 117.11(12) . . ?
N6 C1 C2 121.02(12) . . ?
N6 C5 H5 117.5 . . ?
N6 C5 C4 125.05(13) . . ?
C4 C5 H5 117.5 . . ?
C11 C10 N13 118.00(12) . . ?
C11 C10 C9 122.57(13) . . ?
C9 C10 N13 119.38(13) . . ?
C17 C22 H22 119.7 . . ?
C21 C22 H22 119.7 . . ?
C21 C22 C17 120.63(13) . . ?
C22 C17 S16 121.01(11) . . ?
C22 C17 C18 119.58(14) . . ?
C18 C17 S16 119.41(11) . . ?
C7 C8 H8 119.7 . . ?
C7 C8 C9 120.52(12) . . ?
C9 C8 H8 119.7 . . ?
C7 C12 H12 119.7 . . ?
C11 C12 C7 120.63(13) . . ?
C11 C12 H12 119.7 . . ?
C3 C4 S16 121.88(10) . . ?
C5 C4 S16 120.15(10) . . ?
C5 C4 C3 117.96(12) . . ?
C17 C18 H18 120.0 . . ?
C19 C18 C17 120.02(13) . . ?
C19 C18 H18 120.0 . . ?
C22 C21 H21 120.3 . . ?
C22 C21 C20 119.46(13) . . ?
C20 C21 H21 120.3 . . ?
C10 C11 C12 118.46(13) . . ?
C10 C11 H11 120.8 . . ?
C12 C11 H11 120.8 . . ?
O23 C20 C21 124.42(13) . . ?
O23 C20 C19 115.53(13) . . ?
C21 C20 C19 120.05(14) . . ?
N25 C26 H26A 109.5 . . ?
N25 C26 H26B 109.5 . . ?
N25 C26 C27 110.78(12) . . ?
H26A C26 H26B 108.1 . . ?
C27 C26 H26A 109.5 . . ?
C27 C26 H26B 109.5 . . ?
C10 C9 C8 118.25(13) . . ?
C10 C9 H9 120.9 . . ?
C8 C9 H9 120.9 . . ?
C18 C19 C20 120.27(13) . . ?
C18 C19 H19 119.9 . . ?
C20 C19 H19 119.9 . . ?
C26 C27 H27A 109.5 . . ?
C26 C27 H27B 109.5 . . ?
C26 C27 C28 110.94(12) . . ?
H27A C27 H27B 108.0 . . ?
C28 C27 H27A 109.5 . . ?
C28 C27 H27B 109.5 . . ?
C27 C28 H28A 109.5 . . ?
C27 C28 H28B 109.5 . . ?
C27 C28 H28C 109.5 . . ?
H28A C28 H28B 109.5 . . ?
H28A C28 H28C 109.5 . . ?
H28B C28 H28C 109.5 . . ?
O23 C24 H24A 109.5 . . ?
O23 C24 H24B 109.5 . . ?
O23 C24 H24C 109.5 . . ?
H24A C24 H24B 109.5 . . ?
H24A C24 H24C 109.5 . . ?
H24B C24 H24C 109.5 . . ?

loop_
_geom_bond_atom_site_label_1
_geom_bond_atom_site_label_2
_geom_bond_distance
_geom_bond_site_symmetry_2
_geom_bond_publ_flag
S16 C17 1.7875(16) . ?
S16 C4 1.7757(13) . ?
O23 C20 1.3723(19) . ?
O23 C24 1.4269(19) . ?
O15 N13 1.2230(16) . ?
O14 N13 1.2287(17) . ?
N25 H25 0.8600 . ?
N25 C1 1.3500(17) . ?
N25 C26 1.4646(17) . ?
N6 C1 1.3453(17) . ?
N6 C5 1.3399(18) . ?
N30 C29 1.1500(18) . ?
N13 C10 1.4736(17) . ?
C2 C3 1.3946(18) . ?
C2 C29 1.4343(18) . ?
C2 C1 1.4274(18) . ?
C3 C7 1.4908(18) . ?
C3 C4 1.4012(19) . ?
C7 C8 1.389(2) . ?
C7 C12 1.3932(19) . ?
C5 H5 0.9300 . ?
C5 C4 1.3910(19) . ?
C10 C11 1.378(2) . ?
C10 C9 1.381(2) . ?
C22 H22 0.9300 . ?
C22 C17 1.391(2) . ?
C22 C21 1.389(2) . ?
C17 C18 1.393(2) . ?
C8 H8 0.9300 . ?
C8 C9 1.392(2) . ?
C12 H12 0.9300 . ?
C12 C11 1.385(2) . ?
C18 H18 0.9300 . ?
C18 C19 1.383(2) . ?
C21 H21 0.9300 . ?
C21 C20 1.391(2) . ?
C11 H11 0.9300 . ?
C20 C19 1.392(2) . ?
C26 H26A 0.9700 . ?
C26 H26B 0.9700 . ?
C26 C27 1.5180(19) . ?
C9 H9 0.9300 . ?
C19 H19 0.9300 . ?
C27 H27A 0.9700 . ?
C27 H27B 0.9700 . ?
C27 C28 1.526(2) . ?
C28 H28A 0.9600 . ?
C28 H28B 0.9600 . ?
C28 H28C 0.9600 . ?
C24 H24A 0.9600 . ?
C24 H24B 0.9600 . ?
C24 H24C 0.9600 . ?

loop_
_geom_torsion_atom_site_label_1
_geom_torsion_atom_site_label_2
_geom_torsion_atom_site_label_3
_geom_torsion_atom_site_label_4
_geom_torsion
_geom_torsion_site_symmetry_1
_geom_torsion_site_symmetry_2
_geom_torsion_site_symmetry_3
_geom_torsion_site_symmetry_4
_geom_torsion_publ_flag
S16 C17 C18 C19 -178.42(11) . . . . ?
O23 C20 C19 C18 179.29(13) . . . . ?
O15 N13 C10 C11 -165.96(14) . . . . ?
O15 N13 C10 C9 11.7(2) . . . . ?
O14 N13 C10 C11 12.4(2) . . . . ?
O14 N13 C10 C9 -169.99(14) . . . . ?
N25 C26 C27 C28 -175.47(13) . . . . ?
N6 C5 C4 S16 179.36(11) . . . . ?
N6 C5 C4 C3 -1.5(2) . . . . ?
N13 C10 C11 C12 174.77(13) . . . . ?
N13 C10 C9 C8 -175.41(12) . . . . ?
C2 C3 C7 C8 80.56(17) . . . . ?
C2 C3 C7 C12 -103.08(15) . . . . ?
C2 C3 C4 S16 176.75(10) . . . . ?
C2 C3 C4 C5 -2.40(19) . . . . ?
C3 C2 C1 N25 175.04(12) . . . . ?
C3 C2 C1 N6 -4.63(19) . . . . ?
C3 C7 C8 C9 173.77(13) . . . . ?
C3 C7 C12 C11 -174.51(13) . . . . ?
C7 C3 C4 S16 -4.19(18) . . . . ?
C7 C3 C4 C5 176.66(12) . . . . ?
C7 C8 C9 C10 0.6(2) . . . . ?
C7 C12 C11 C10 0.7(2) . . . . ?
C29 C2 C3 C7 8.91(19) . . . . ?
C29 C2 C3 C4 -172.04(12) . . . . ?
C29 C2 C1 N25 -7.66(19) . . . . ?
C29 C2 C1 N6 172.67(12) . . . . ?
C1 N25 C26 C27 179.71(13) . . . . ?
C1 N6 C5 C4 2.3(2) . . . . ?
C1 C2 C3 C7 -173.77(11) . . . . ?
C1 C2 C3 C4 5.29(19) . . . . ?
C5 N6 C1 N25 -178.88(12) . . . . ?
C5 N6 C1 C2 0.80(19) . . . . ?
C22 C17 C18 C19 0.6(2) . . . . ?
C22 C21 C20 O23 -179.36(13) . . . . ?
C22 C21 C20 C19 0.4(2) . . . . ?
C17 S16 C4 C3 72.15(12) . . . . ?
C17 S16 C4 C5 -108.71(12) . . . . ?
C17 C22 C21 C20 0.2(2) . . . . ?
C17 C18 C19 C20 0.0(2) . . . . ?
C8 C7 C12 C11 1.9(2) . . . . ?
C12 C7 C8 C9 -2.6(2) . . . . ?
C4 S16 C17 C22 49.89(12) . . . . ?
C4 S16 C17 C18 -131.06(11) . . . . ?
C4 C3 C7 C8 -98.47(16) . . . . ?
C4 C3 C7 C12 77.90(17) . . . . ?
C21 C22 C17 S16 178.32(11) . . . . ?
C21 C22 C17 C18 -0.7(2) . . . . ?
C21 C20 C19 C18 -0.5(2) . . . . ?
C11 C10 C9 C8 2.1(2) . . . . ?
C26 N25 C1 N6 3.95(19) . . . . ?
C26 N25 C1 C2 -175.73(12) . . . . ?
C9 C10 C11 C12 -2.8(2) . . . . ?
C24 O23 C20 C21 4.8(2) . . . . ?
C24 O23 C20 C19 -175.00(13) . . . . ?
